data_1517650
loop_
_publ_author_name
'Ying-Ying Liu'
'Jie Liu'
'Jin Yang'
'Bo Liu'
'Jian-Fang Ma'

_publ_section_title
;
 Eight coordination compounds based on a reduced Schiff base
 tetraaminodiphenol macrocyclic ligand
;
_journal_name_full
;
Inorganica Chimica Acta
;
_journal_page_first 85
_journal_page_last 96
_journal_volume 403
_journal_year 2013
_chemical_formula_sum 'C60 H69 N8 O12.5 Zn4'
_chemical_formula_weight 1363.71
_space_group_IT_number 2
_symmetry_cell_setting triclinic
_symmetry_space_group_name_Hall '-P 1'
_symmetry_space_group_name_H-M 'P -1'
_atom_sites_solution_hydrogens geom
_atom_sites_solution_primary direct
_atom_sites_solution_secondary difmap
_cell_angle_alpha 70.492(13)
_cell_angle_beta 83.894(10)
_cell_angle_gamma 74.857(12)
_cell_formula_units_Z 2
_cell_length_a 10.220(3)
_cell_length_b 17.019(7)
_cell_length_c 18.574(6)
_cell_measurement_reflns_used 8008
_cell_measurement_temperature 293(2)
_cell_measurement_theta_max 27.5
_cell_measurement_theta_min 3.0
_cell_volume 2938.8(18)
_computing_cell_refinement CrysAlis
_computing_data_collection 'CrysAlis (Oxford Diffraction, 2006)'
_computing_data_reduction CrysAlis
_computing_structure_refinement 'SHELXL-97 (Sheldrick, 1997)'
_computing_structure_solution 'SHELXS-97 (Sheldrick, 1997)'
_diffrn_ambient_temperature 293(2)
_diffrn_detector_area_resol_mean 10.0
_diffrn_measured_fraction_theta_full 0.980
_diffrn_measured_fraction_theta_max 0.962
_diffrn_measurement_device_type 'Oxford Diffraction Gemini R Ultra'
_diffrn_measurement_method '\w scan'
_diffrn_radiation_monochromator graphite
_diffrn_radiation_source 'fine-focus sealed tube'
_diffrn_radiation_type MoK\a
_diffrn_radiation_wavelength 0.71069
_diffrn_reflns_av_R_equivalents 0.0558
_diffrn_reflns_av_sigmaI/netI 0.0765
_diffrn_reflns_limit_h_max 13
_diffrn_reflns_limit_h_min -13
_diffrn_reflns_limit_k_max 22
_diffrn_reflns_limit_k_min -22
_diffrn_reflns_limit_l_max 24
_diffrn_reflns_limit_l_min -23
_diffrn_reflns_number 28406
_diffrn_reflns_theta_full 25.00
_diffrn_reflns_theta_max 27.48
_diffrn_reflns_theta_min 3.01
_exptl_absorpt_coefficient_mu 1.683
_exptl_absorpt_correction_T_max 0.79
_exptl_absorpt_correction_T_min 0.75
_exptl_absorpt_correction_type multi-scan
_exptl_absorpt_process_details
;
CrysAlis (Oxford Diffraction, 2006)
;
_exptl_crystal_colour colorless
_exptl_crystal_density_diffrn 1.541
_exptl_crystal_density_method 'not measured'
_exptl_crystal_description block
_exptl_crystal_F_000 1410
_exptl_crystal_size_max 0.18
_exptl_crystal_size_mid 0.17
_exptl_crystal_size_min 0.14
_refine_diff_density_max 0.645
_refine_diff_density_min -0.539
_refine_diff_density_rms 0.078
_refine_ls_extinction_method none
_refine_ls_goodness_of_fit_ref 1.027
_refine_ls_hydrogen_treatment mixed
_refine_ls_matrix_type full
_refine_ls_number_parameters 790
_refine_ls_number_reflns 12975
_refine_ls_number_restraints 12
_refine_ls_restrained_S_all 1.037
_refine_ls_R_factor_all 0.1033
_refine_ls_R_factor_gt 0.0535
_refine_ls_shift/su_max 0.002
_refine_ls_shift/su_mean 0.000
_refine_ls_structure_factor_coef Fsqd
_refine_ls_weighting_details 'calc w=1/[\s^2^(Fo^2^)+(0.0356P)^2^+3.1776P] where P=(Fo^2^+2Fc^2^)/3'
_refine_ls_weighting_scheme calc
_refine_ls_wR_factor_gt 0.1029
_refine_ls_wR_factor_ref 0.1202
_reflns_number_gt 8008
_reflns_number_total 12975
_reflns_threshold_expression >2sigma(I)
_cod_data_source_file ICA-2013-403-85-96-4.cif
_cod_data_source_block 4
_cod_original_cell_volume 2938.8(17)
_cod_original_sg_symbol_Hall '-P 1 '
_cod_original_sg_symbol_H-M 'P -1 '
_cod_original_formula_sum 'C60 H69 N8 O12.50 Zn4'
_cod_database_code 1517650

loop_
_symmetry_equiv_pos_as_xyz
'x, y, z'
'-x, -y, -z'

loop_
_atom_site_label
_atom_site_type_symbol
_atom_site_fract_x
_atom_site_fract_y
_atom_site_fract_z
_atom_site_U_iso_or_equiv
_atom_site_adp_type
_atom_site_occupancy
_atom_site_symmetry_multiplicity
_atom_site_calc_flag
_atom_site_refinement_flags
Zn1 Zn 0.56059(5) 0.62946(3) 0.73200(3) 0.04128(13) Uani 1 1 d .
Zn2 Zn 0.73303(5) 0.43704(3) 0.79018(3) 0.03906(13) Uani 1 1 d .
Zn3 Zn 0.84115(5) 0.00396(3) 0.51358(3) 0.04485(14) Uani 1 1 d .
Zn4 Zn 0.12026(5) 0.94866(3) 1.05653(3) 0.03886(13) Uani 1 1 d .
C1 C 1.1305(7) 0.5974(5) 0.4781(4) 0.111(3) Uani 1 1 d .
H1A H 1.0838 0.6286 0.4311 0.166 Uiso 1 1 calc R
H1B H 1.1848 0.5431 0.4754 0.166 Uiso 1 1 calc R
H1C H 1.1879 0.6299 0.4865 0.166 Uiso 1 1 calc R
C2 C 1.0276(6) 0.5825(4) 0.5439(4) 0.0742(17) Uani 1 1 d .
C3 C 1.0657(6) 0.5392(4) 0.6184(4) 0.0714(16) Uani 1 1 d .
H3 H 1.1576 0.5164 0.6283 0.086 Uiso 1 1 calc R
C4 C 0.9740(5) 0.5278(3) 0.6793(3) 0.0591(13) Uani 1 1 d .
C5 C 0.8358(5) 0.5632(3) 0.6642(3) 0.0482(11) Uani 1 1 d .
C6 C 0.7910(5) 0.6011(3) 0.5893(3) 0.0542(12) Uani 1 1 d .
C7 C 0.8889(6) 0.6120(3) 0.5303(3) 0.0675(15) Uani 1 1 d .
H7 H 0.8603 0.6400 0.4803 0.081 Uiso 1 1 calc R
C8 C 0.6448(5) 0.6141(4) 0.5735(3) 0.0647(14) Uani 1 1 d .
H8A H 0.6323 0.6408 0.5189 0.078 Uiso 1 1 calc R
H8B H 0.6253 0.5580 0.5872 0.078 Uiso 1 1 calc R
C9 C 0.4043(6) 0.6619(4) 0.6008(3) 0.0797(18) Uani 1 1 d .
H9A H 0.3788 0.6954 0.5485 0.096 Uiso 1 1 calc R
H9B H 0.4040 0.6028 0.6081 0.096 Uiso 1 1 calc R
C10 C 0.3042(5) 0.6941(4) 0.6526(3) 0.0757(17) Uani 1 1 d .
H10A H 0.2168 0.6858 0.6451 0.091 Uiso 1 1 calc R
H10B H 0.2954 0.7552 0.6408 0.091 Uiso 1 1 calc R
C11 C 0.2914(5) 0.5730(3) 0.7696(3) 0.0573(13) Uani 1 1 d .
H11A H 0.3191 0.5356 0.7384 0.069 Uiso 1 1 calc R
H11B H 0.1931 0.5903 0.7698 0.069 Uiso 1 1 calc R
C12 C 0.3357(4) 0.5211(3) 0.8508(3) 0.0441(11) Uani 1 1 d .
C13 C 0.4732(4) 0.4925(3) 0.8680(3) 0.0411(10) Uani 1 1 d .
C14 C 0.5144(4) 0.4343(3) 0.9394(3) 0.0443(10) Uani 1 1 d .
C15 C 0.4187(5) 0.4065(3) 0.9932(3) 0.0519(12) Uani 1 1 d .
H15 H 0.4473 0.3676 1.0406 0.062 Uiso 1 1 calc R
C16 C 0.2814(5) 0.4349(3) 0.9788(3) 0.0506(12) Uani 1 1 d .
C17 C 0.2419(4) 0.4918(3) 0.9071(3) 0.0505(12) Uani 1 1 d .
H17 H 0.1501 0.5111 0.8962 0.061 Uiso 1 1 calc R
C18 C 0.1792(5) 0.4014(4) 1.0394(3) 0.0757(17) Uani 1 1 d .
H18A H 0.2259 0.3630 1.0848 0.113 Uiso 1 1 calc R
H18B H 0.1303 0.3714 1.0206 0.113 Uiso 1 1 calc R
H18C H 0.1167 0.4488 1.0510 0.113 Uiso 1 1 calc R
C19 C 0.6647(5) 0.4033(3) 0.9555(3) 0.0510(12) Uani 1 1 d .
H19A H 0.7017 0.4521 0.9497 0.061 Uiso 1 1 calc R
H19B H 0.6778 0.3656 1.0079 0.061 Uiso 1 1 calc R
C20 C 0.8828(5) 0.3155(4) 0.9197(3) 0.0697(16) Uani 1 1 d .
H20A H 0.8951 0.2959 0.9745 0.084 Uiso 1 1 calc R
H20B H 0.9104 0.2657 0.9022 0.084 Uiso 1 1 calc R
C21 C 0.9691(5) 0.3756(4) 0.8820(3) 0.0700(16) Uani 1 1 d .
H21A H 1.0635 0.3463 0.8925 0.084 Uiso 1 1 calc R
H21B H 0.9467 0.4231 0.9025 0.084 Uiso 1 1 calc R
C22 C 1.0140(5) 0.4813(4) 0.7602(3) 0.0660(15) Uani 1 1 d .
H22A H 1.1117 0.4593 0.7617 0.079 Uiso 1 1 calc R
H22B H 0.9903 0.5216 0.7888 0.079 Uiso 1 1 calc R
C23 C 0.7184(5) 0.3232(3) 0.7120(3) 0.0498(12) Uani 1 1 d .
C24 C 0.6367(3) 0.2892(2) 0.67132(17) 0.0457(11) Uani 1 1 d G
C25 C 0.4966(3) 0.3201(2) 0.67119(19) 0.0652(14) Uani 1 1 d G
H25 H 0.4568 0.3631 0.6927 0.078 Uiso 1 1 calc R
C26 C 0.4161(3) 0.2869(3) 0.6389(2) 0.095(2) Uani 1 1 d G
H26 H 0.3224 0.3076 0.6389 0.114 Uiso 1 1 calc R
C27 C 0.4756(5) 0.2226(3) 0.6068(2) 0.112(3) Uani 1 1 d G
H27 H 0.4217 0.2004 0.5852 0.135 Uiso 1 1 calc R
C28 C 0.6156(6) 0.1917(2) 0.60693(18) 0.084(2) Uani 1 1 d GD
C29 C 0.6962(4) 0.2249(2) 0.63919(18) 0.0608(14) Uani 1 1 d G
H29 H 0.7899 0.2042 0.6393 0.073 Uiso 1 1 calc R
C30 C 0.6452(8) 0.1362(5) 0.5611(4) 0.0456(19) Uani 0.60 1 d PD
C30' C 0.759(2) 0.1125(11) 0.5768(12) 0.052(5) Uiso 0.40 1 d P
C31 C 0.6608(5) -0.0524(3) 0.4402(3) 0.0643(14) Uani 1 1 d .
H31A H 0.6403 -0.0641 0.3955 0.077 Uiso 1 1 calc R
H31B H 0.5759 -0.0358 0.4662 0.077 Uiso 1 1 calc R
C32 C 0.7476(5) -0.1320(3) 0.4924(3) 0.0610(14) Uani 1 1 d .
H32A H 0.6983 -0.1768 0.5090 0.073 Uiso 1 1 calc R
H32B H 0.8284 -0.1517 0.4647 0.073 Uiso 1 1 calc R
C33 C 0.8939(5) -0.1906(3) 0.6037(3) 0.0544(12) Uani 1 1 d .
H33A H 0.9604 -0.2089 0.5676 0.065 Uiso 1 1 calc R
H33B H 0.8527 -0.2379 0.6305 0.065 Uiso 1 1 calc R
C34 C 0.9657(4) -0.1730(3) 0.6600(2) 0.0461(11) Uani 1 1 d .
C35 C 0.9791(5) -0.2236(3) 0.7362(3) 0.0540(13) Uani 1 1 d .
H35 H 0.9312 -0.2662 0.7549 0.065 Uiso 1 1 calc R
C36 C 1.0604(5) -0.2132(3) 0.7853(3) 0.0523(12) Uani 1 1 d .
C37 C 1.1296(5) -0.1487(3) 0.7571(3) 0.0536(13) Uani 1 1 d .
H37 H 1.1849 -0.1410 0.7896 0.064 Uiso 1 1 calc R
C38 C 1.1189(4) -0.0953(3) 0.6816(2) 0.0455(11) Uani 1 1 d .
C39 C 1.0379(4) -0.1085(3) 0.6329(2) 0.0458(11) Uani 1 1 d .
C40 C 1.0753(6) -0.2704(3) 0.8681(3) 0.0726(17) Uani 1 1 d .
H40A H 1.1351 -0.2532 0.8932 0.109 Uiso 1 1 calc R
H40B H 1.1122 -0.3291 0.8700 0.109 Uiso 1 1 calc R
H40C H 0.9881 -0.2652 0.8934 0.109 Uiso 1 1 calc R
C41 C 1.1857(5) -0.0206(3) 0.6535(3) 0.0563(13) Uani 1 1 d .
H41A H 1.1158 0.0326 0.6433 0.068 Uiso 1 1 calc R
H41B H 1.2414 -0.0231 0.6938 0.068 Uiso 1 1 calc R
C42 C 0.5516(4) 0.7981(3) 0.7330(3) 0.0455(11) Uani 1 1 d .
C43 C 0.5137(4) 0.8601(3) 0.7780(2) 0.0412(10) Uani 1 1 d .
C44 C 0.5305(4) 0.9434(3) 0.7466(3) 0.0462(11) Uani 1 1 d .
H44 H 0.5705 0.9603 0.6983 0.055 Uiso 1 1 calc R
C45 C 0.4882(5) 1.0010(3) 0.7867(3) 0.0508(12) Uani 1 1 d .
H45 H 0.5013 1.0563 0.7658 0.061 Uiso 1 1 calc R
C46 C 0.4266(4) 0.9768(3) 0.8578(3) 0.0463(11) Uani 1 1 d .
H46 H 0.3983 1.0162 0.8844 0.056 Uiso 1 1 calc R
C47 C 0.4062(4) 0.8943(3) 0.8902(2) 0.0420(10) Uani 1 1 d .
C48 C 0.4526(4) 0.8365(3) 0.8499(2) 0.0440(10) Uani 1 1 d .
H48 H 0.4424 0.7805 0.8715 0.053 Uiso 1 1 calc R
C49 C 0.3297(5) 0.8690(3) 0.9645(3) 0.0527(12) Uani 1 1 d .
C50 C 0.4114(6) 1.2739(4) 0.8697(3) 0.0805(18) Uani 1 1 d .
H50A H 0.4492 1.2825 0.9108 0.121 Uiso 1 1 calc R
H50B H 0.3669 1.3284 0.8354 0.121 Uiso 1 1 calc R
H50C H 0.4826 1.2451 0.8427 0.121 Uiso 1 1 calc R
C51 C 0.3096(5) 1.2194(3) 0.9017(3) 0.0518(12) Uani 1 1 d .
C52 C 0.2390(5) 1.1971(3) 0.8548(3) 0.0509(12) Uani 1 1 d .
H52 H 0.2540 1.2170 0.8023 0.061 Uiso 1 1 calc R
C53 C 0.1467(4) 1.1464(3) 0.8829(2) 0.0413(10) Uani 1 1 d .
C54 C 0.1206(4) 1.1191(3) 0.9622(2) 0.0402(10) Uani 1 1 d .
C55 C 0.1940(4) 1.1383(3) 1.0108(3) 0.0440(10) Uani 1 1 d .
C56 C 0.2867(5) 1.1880(3) 0.9799(3) 0.0518(12) Uani 1 1 d .
H56 H 0.3350 1.2006 1.0126 0.062 Uiso 1 1 calc R
C57 C 0.1777(5) 1.0978(3) 1.0955(2) 0.0490(11) Uani 1 1 d .
H57A H 0.2295 1.1193 1.1223 0.059 Uiso 1 1 calc R
H57B H 0.0831 1.1131 1.1105 0.059 Uiso 1 1 calc R
C58 C 0.0990(4) 1.1070(3) 0.8323(2) 0.0472(11) Uani 1 1 d .
H58A H 0.1234 1.1359 0.7800 0.057 Uiso 1 1 calc R
H58B H 0.1494 1.0475 0.8451 0.057 Uiso 1 1 calc R
C59 C 0.2081(5) 0.9571(3) 1.1990(3) 0.0567(13) Uani 1 1 d .
H59A H 0.2197 0.9913 1.2294 0.068 Uiso 1 1 calc R
H59B H 0.2765 0.9032 1.2136 0.068 Uiso 1 1 calc R
C60 C -0.0699(5) 1.0602(3) 0.7861(3) 0.0498(12) Uani 1 1 d .
H60A H -0.0020 1.0062 0.7965 0.060 Uiso 1 1 calc R
H60B H -0.0608 1.0930 0.7327 0.060 Uiso 1 1 calc R
O1 O 0.7470(3) 0.55633(19) 0.72305(17) 0.0496(8) Uani 1 1 d .
O2 O 0.5658(3) 0.51803(18) 0.81556(17) 0.0479(8) Uani 1 1 d .
O3 O 0.6596(4) 0.3935(2) 0.7219(2) 0.0693(11) Uani 1 1 d .
O4 O 0.8336(4) 0.2817(2) 0.7328(2) 0.0761(11) Uani 1 1 d D
O5 O 0.5833(6) 0.1369(5) 0.5093(4) 0.081(2) Uani 0.60 1 d PD
O5' O 0.7041(13) 0.0780(9) 0.5544(7) 0.084(4) Uiso 0.40 1 d P
O6 O 0.7689(9) 0.0797(5) 0.5814(5) 0.063(2) Uani 0.60 1 d PD
O6' O 0.8874(15) 0.1091(9) 0.5792(8) 0.128(5) Uiso 0.40 1 d P
O7 O 0.5665(4) 0.7193(2) 0.77325(18) 0.0591(9) Uani 1 1 d .
O8 O 0.5602(4) 0.8255(2) 0.6628(2) 0.0710(10) Uani 1 1 d .
O9 O 0.3143(5) 0.7960(3) 0.9910(2) 0.1064(17) Uani 1 1 d .
O10 O 0.2818(3) 0.9272(2) 0.9935(2) 0.0675(10) Uani 1 1 d .
O11 O 1.0257(3) -0.0601(2) 0.55959(17) 0.0608(10) Uani 1 1 d .
O12 O 0.0313(3) 1.07119(18) 0.99305(15) 0.0422(7) Uani 1 1 d .
O1W O 1.0866(13) 0.3208(14) 0.6716(9) 0.269(12) Uani 0.50 1 d PD
N1 N 0.5437(4) 0.6661(3) 0.6125(2) 0.0567(11) Uani 1 1 d D
H1N H 0.546(6) 0.719(3) 0.598(3) 0.085 Uiso 1 1 d D
N2 N 0.3429(4) 0.6496(3) 0.7331(2) 0.0549(11) Uani 1 1 d D
H2N H 0.305(5) 0.680(3) 0.763(3) 0.082 Uiso 1 1 d D
N3 N 0.7380(4) 0.3566(2) 0.9030(2) 0.0497(10) Uani 1 1 d D
H3N H 0.705(5) 0.312(3) 0.911(3) 0.075 Uiso 1 1 d D
N4 N 0.9492(4) 0.4091(3) 0.7979(2) 0.0537(10) Uani 1 1 d D
H4N H 0.980(5) 0.366(3) 0.782(3) 0.081 Uiso 1 1 d D
N5 N 0.7877(4) -0.1174(3) 0.5604(2) 0.0481(10) Uani 1 1 d D
H5N H 0.713(4) -0.108(3) 0.583(3) 0.072 Uiso 1 1 d D
N6 N 0.7295(4) 0.0190(3) 0.4158(2) 0.0554(11) Uani 1 1 d D
H6N H 0.665(5) 0.070(3) 0.405(3) 0.083 Uiso 1 1 d D
N7 N 0.2251(4) 1.0034(2) 1.1170(2) 0.0438(9) Uani 1 1 d D
H7N H 0.310(4) 0.990(3) 1.105(3) 0.066 Uiso 1 1 d D
N8 N -0.0465(4) 1.1089(2) 0.8349(2) 0.0423(9) Uani 1 1 d D
H8N H -0.095(5) 1.159(3) 0.818(3) 0.063 Uiso 1 1 d D

loop_
_atom_site_aniso_label
_atom_site_aniso_U_11
_atom_site_aniso_U_22
_atom_site_aniso_U_33
_atom_site_aniso_U_23
_atom_site_aniso_U_13
_atom_site_aniso_U_12
Zn1 0.0515(3) 0.0329(3) 0.0413(3) -0.0141(2) 0.0066(2) -0.0133(2)
Zn2 0.0445(3) 0.0355(3) 0.0398(3) -0.0144(2) -0.0024(2) -0.0103(2)
Zn3 0.0464(3) 0.0500(3) 0.0372(3) -0.0071(2) 0.0024(2) -0.0202(2)
Zn4 0.0402(3) 0.0425(3) 0.0321(3) -0.0114(2) 0.0000(2) -0.0080(2)
C1 0.102(5) 0.126(6) 0.102(5) -0.033(5) 0.061(4) -0.052(5)
C2 0.078(4) 0.079(4) 0.073(4) -0.030(3) 0.042(3) -0.041(3)
C3 0.061(3) 0.076(4) 0.084(4) -0.030(3) 0.033(3) -0.036(3)
C4 0.056(3) 0.059(3) 0.068(4) -0.024(3) 0.020(3) -0.027(3)
C5 0.061(3) 0.044(3) 0.049(3) -0.023(2) 0.018(2) -0.025(2)
C6 0.069(3) 0.050(3) 0.049(3) -0.021(2) 0.016(3) -0.023(2)
C7 0.093(4) 0.062(3) 0.048(3) -0.016(3) 0.019(3) -0.030(3)
C8 0.076(4) 0.078(4) 0.042(3) -0.021(3) 0.013(3) -0.024(3)
C9 0.072(4) 0.110(5) 0.050(3) -0.015(3) -0.004(3) -0.022(4)
C10 0.061(3) 0.076(4) 0.065(4) 0.001(3) -0.004(3) -0.005(3)
C11 0.050(3) 0.056(3) 0.064(3) -0.012(3) -0.001(2) -0.018(2)
C12 0.048(3) 0.039(2) 0.047(3) -0.012(2) 0.008(2) -0.019(2)
C13 0.043(2) 0.035(2) 0.047(3) -0.015(2) 0.009(2) -0.0141(19)
C14 0.048(3) 0.042(3) 0.046(3) -0.018(2) 0.002(2) -0.012(2)
C15 0.062(3) 0.048(3) 0.048(3) -0.018(2) 0.007(2) -0.017(2)
C16 0.052(3) 0.049(3) 0.055(3) -0.021(2) 0.015(2) -0.022(2)
C17 0.041(2) 0.052(3) 0.062(3) -0.021(2) 0.005(2) -0.015(2)
C18 0.069(4) 0.080(4) 0.074(4) -0.016(3) 0.026(3) -0.033(3)
C19 0.059(3) 0.053(3) 0.042(3) -0.018(2) -0.001(2) -0.011(2)
C20 0.062(3) 0.077(4) 0.051(3) -0.009(3) -0.006(3) 0.004(3)
C21 0.043(3) 0.094(4) 0.066(4) -0.017(3) -0.018(3) -0.009(3)
C22 0.048(3) 0.076(4) 0.076(4) -0.022(3) 0.007(3) -0.025(3)
C23 0.067(3) 0.037(3) 0.045(3) -0.006(2) -0.009(2) -0.015(2)
C24 0.064(3) 0.040(3) 0.037(2) -0.014(2) -0.002(2) -0.017(2)
C25 0.077(4) 0.078(4) 0.049(3) -0.029(3) -0.004(3) -0.022(3)
C26 0.100(5) 0.150(7) 0.059(4) -0.030(4) -0.009(4) -0.072(5)
C27 0.191(9) 0.136(7) 0.051(4) -0.027(4) 0.002(5) -0.117(7)
C28 0.190(7) 0.046(3) 0.032(3) -0.019(2) 0.017(4) -0.055(4)
C29 0.096(4) 0.045(3) 0.035(3) -0.009(2) 0.013(3) -0.018(3)
C30 0.068(5) 0.041(4) 0.042(4) -0.026(4) 0.018(4) -0.027(4)
C31 0.065(3) 0.075(4) 0.055(3) -0.011(3) -0.002(3) -0.033(3)
C32 0.073(3) 0.062(3) 0.058(3) -0.017(3) -0.010(3) -0.030(3)
C33 0.056(3) 0.049(3) 0.052(3) -0.009(2) 0.002(2) -0.014(2)
C34 0.045(2) 0.045(3) 0.040(2) -0.005(2) 0.003(2) -0.010(2)
C35 0.059(3) 0.047(3) 0.046(3) -0.001(2) 0.009(2) -0.018(2)
C36 0.059(3) 0.047(3) 0.035(2) -0.001(2) 0.006(2) -0.004(2)
C37 0.058(3) 0.057(3) 0.036(2) -0.010(2) 0.001(2) -0.003(2)
C38 0.049(3) 0.045(3) 0.037(2) -0.008(2) 0.006(2) -0.010(2)
C39 0.042(2) 0.053(3) 0.034(2) -0.006(2) 0.002(2) -0.009(2)
C40 0.099(4) 0.060(3) 0.037(3) 0.003(2) 0.007(3) -0.009(3)
C41 0.060(3) 0.064(3) 0.042(3) -0.012(2) 0.005(2) -0.020(3)
C42 0.049(3) 0.048(3) 0.048(3) -0.022(2) 0.011(2) -0.022(2)
C43 0.041(2) 0.040(2) 0.046(3) -0.015(2) 0.000(2) -0.0120(19)
C44 0.052(3) 0.043(3) 0.048(3) -0.015(2) 0.006(2) -0.021(2)
C45 0.056(3) 0.040(3) 0.062(3) -0.017(2) 0.004(2) -0.022(2)
C46 0.046(2) 0.039(2) 0.062(3) -0.027(2) 0.003(2) -0.011(2)
C47 0.041(2) 0.041(2) 0.044(2) -0.016(2) 0.000(2) -0.0066(19)
C48 0.050(3) 0.034(2) 0.047(3) -0.011(2) -0.002(2) -0.010(2)
C49 0.057(3) 0.047(3) 0.051(3) -0.018(2) 0.004(2) -0.008(2)
C50 0.100(5) 0.092(5) 0.070(4) -0.026(3) 0.009(3) -0.061(4)
C51 0.060(3) 0.049(3) 0.050(3) -0.014(2) 0.005(2) -0.024(2)
C52 0.056(3) 0.049(3) 0.045(3) -0.012(2) 0.007(2) -0.016(2)
C53 0.041(2) 0.038(2) 0.042(2) -0.012(2) -0.003(2) -0.0063(19)
C54 0.039(2) 0.037(2) 0.041(2) -0.0091(19) -0.002(2) -0.0068(19)
C55 0.044(2) 0.041(2) 0.046(3) -0.016(2) -0.004(2) -0.006(2)
C56 0.059(3) 0.051(3) 0.052(3) -0.020(2) -0.001(2) -0.021(2)
C57 0.060(3) 0.055(3) 0.039(2) -0.021(2) 0.000(2) -0.018(2)
C58 0.049(3) 0.056(3) 0.039(2) -0.016(2) 0.008(2) -0.019(2)
C59 0.069(3) 0.066(3) 0.035(2) -0.013(2) -0.011(2) -0.015(3)
C60 0.054(3) 0.061(3) 0.039(2) -0.019(2) 0.000(2) -0.018(2)
O1 0.0578(19) 0.0424(18) 0.0426(17) -0.0116(14) 0.0152(15) -0.0109(15)
O2 0.0406(16) 0.0370(16) 0.0567(19) -0.0058(14) 0.0079(15) -0.0090(13)
O3 0.092(3) 0.051(2) 0.075(2) -0.0317(19) -0.034(2) -0.0060(19)
O4 0.069(2) 0.061(2) 0.090(3) -0.008(2) -0.027(2) -0.012(2)
O5 0.064(4) 0.126(6) 0.094(5) -0.087(5) -0.001(4) -0.026(4)
O6 0.087(6) 0.049(5) 0.058(4) -0.029(4) 0.002(4) -0.008(4)
O7 0.094(3) 0.0370(18) 0.050(2) -0.0200(15) 0.0007(18) -0.0160(17)
O8 0.106(3) 0.071(2) 0.049(2) -0.0289(19) 0.025(2) -0.041(2)
O9 0.164(4) 0.055(3) 0.080(3) -0.013(2) 0.058(3) -0.027(3)
O10 0.057(2) 0.080(3) 0.082(3) -0.051(2) 0.0252(19) -0.0219(19)
O11 0.0551(19) 0.073(2) 0.0361(17) 0.0168(16) -0.0055(15) -0.0284(17)
O12 0.0433(16) 0.0447(17) 0.0368(16) -0.0066(13) -0.0046(13) -0.0146(14)
O1W 0.134(12) 0.39(3) 0.152(13) 0.044(15) 0.012(10) -0.019(14)
N1 0.061(3) 0.056(3) 0.048(2) -0.008(2) 0.007(2) -0.018(2)
N2 0.048(2) 0.055(3) 0.049(2) -0.007(2) 0.0059(19) -0.0077(19)
N3 0.048(2) 0.044(2) 0.048(2) -0.0089(19) -0.0046(19) -0.0039(18)
N4 0.046(2) 0.057(3) 0.055(3) -0.017(2) 0.0006(19) -0.009(2)
N5 0.046(2) 0.051(2) 0.045(2) -0.0097(19) 0.0040(18) -0.0178(19)
N6 0.055(2) 0.055(3) 0.054(3) -0.009(2) 0.004(2) -0.021(2)
N7 0.050(2) 0.049(2) 0.0312(19) -0.0083(17) -0.0026(18) -0.0156(19)
N8 0.044(2) 0.041(2) 0.041(2) -0.0128(17) -0.0038(17) -0.0082(17)

loop_
_atom_type_symbol
_atom_type_description
_atom_type_scat_dispersion_real
_atom_type_scat_dispersion_imag
_atom_type_scat_source
C C 0.0033 0.0016 'International Tables Vol C Tables 4.2.6.8 and 6.1.1.4'
H H 0.0000 0.0000 'International Tables Vol C Tables 4.2.6.8 and 6.1.1.4'
N N 0.0061 0.0033 'International Tables Vol C Tables 4.2.6.8 and 6.1.1.4'
O O 0.0106 0.0060 'International Tables Vol C Tables 4.2.6.8 and 6.1.1.4'
Zn Zn 0.2839 1.4301 'International Tables Vol C Tables 4.2.6.8 and 6.1.1.4'

loop_
_geom_angle_atom_site_label_1
_geom_angle_atom_site_label_2
_geom_angle_atom_site_label_3
_geom_angle
_geom_angle_site_symmetry_1
_geom_angle_site_symmetry_3
O7 Zn1 O2 111.03(14) . .
O7 Zn1 O1 111.38(14) . .
O2 Zn1 O1 75.37(12) . .
O7 Zn1 N1 116.38(16) . .
O2 Zn1 N1 132.56(16) . .
O1 Zn1 N1 89.04(15) . .
O7 Zn1 N2 97.69(16) . .
O2 Zn1 N2 87.76(14) . .
O1 Zn1 N2 150.01(16) . .
N1 Zn1 N2 84.34(16) . .
O3 Zn2 O2 101.41(15) . .
O3 Zn2 O1 103.48(14) . .
O2 Zn2 O1 74.56(12) . .
O3 Zn2 N3 112.07(17) . .
O2 Zn2 N3 89.80(14) . .
O1 Zn2 N3 143.39(15) . .
O3 Zn2 N4 117.90(17) . .
O2 Zn2 N4 139.24(15) . .
O1 Zn2 N4 85.65(14) . .
N3 Zn2 N4 85.36(16) . .
O5' Zn3 O11 115.6(4) . 2_756
O5' Zn3 O11 125.5(4) . .
O11 Zn3 O11 74.86(13) 2_756 .
O5' Zn3 O6 25.5(4) . .
O11 Zn3 O6 105.6(3) 2_756 .
O11 Zn3 O6 100.9(3) . .
O5' Zn3 N5 103.2(4) . .
O11 Zn3 N5 141.00(15) 2_756 .
O11 Zn3 N5 85.78(14) . .
O6 Zn3 N5 111.2(3) . .
O5' Zn3 N6 96.3(4) . .
O11 Zn3 N6 87.72(14) 2_756 .
O11 Zn3 N6 138.28(16) . .
O6 Zn3 N6 120.4(3) . .
N5 Zn3 N6 84.76(15) . .
O5' Zn3 C30' 26.0(6) . .
O11 Zn3 C30' 98.2(5) 2_756 .
O11 Zn3 C30' 103.8(5) . .
O6 Zn3 C30' 8.9(6) . .
N5 Zn3 C30' 119.5(5) . .
N6 Zn3 C30' 116.2(5) . .
O10 Zn4 O12 105.77(14) . 2_577
O10 Zn4 O12 99.59(14) . .
O12 Zn4 O12 78.88(13) 2_577 .
O10 Zn4 N8 138.02(15) . 2_577
O12 Zn4 N8 91.11(13) 2_577 2_577
O12 Zn4 N8 121.55(13) . 2_577
O10 Zn4 N7 90.35(15) . .
O12 Zn4 N7 160.43(13) 2_577 .
O12 Zn4 N7 87.68(13) . .
N8 Zn4 N7 83.81(14) 2_577 .
O10 Zn4 Zn4 106.48(12) . 2_577
O12 Zn4 Zn4 39.48(8) 2_577 2_577
O12 Zn4 Zn4 39.40(8) . 2_577
N8 Zn4 Zn4 110.58(10) 2_577 2_577
N7 Zn4 Zn4 125.68(10) . 2_577
C2 C1 H1A 109.5 . .
C2 C1 H1B 109.5 . .
H1A C1 H1B 109.5 . .
C2 C1 H1C 109.5 . .
H1A C1 H1C 109.5 . .
H1B C1 H1C 109.5 . .
C3 C2 C7 117.0(5) . .
C3 C2 C1 122.4(6) . .
C7 C2 C1 120.6(6) . .
C2 C3 C4 123.3(5) . .
C2 C3 H3 118.4 . .
C4 C3 H3 118.4 . .
C3 C4 C5 118.1(5) . .
C3 C4 C22 123.8(5) . .
C5 C4 C22 118.1(4) . .
O1 C5 C6 120.6(4) . .
O1 C5 C4 118.6(4) . .
C6 C5 C4 120.8(4) . .
C5 C6 C7 117.9(5) . .
C5 C6 C8 119.5(4) . .
C7 C6 C8 121.7(5) . .
C2 C7 C6 122.4(5) . .
C2 C7 H7 118.8 . .
C6 C7 H7 118.8 . .
N1 C8 C6 117.1(4) . .
N1 C8 H8A 108.0 . .
C6 C8 H8A 108.0 . .
N1 C8 H8B 108.0 . .
C6 C8 H8B 108.0 . .
H8A C8 H8B 107.3 . .
C10 C9 N1 112.8(5) . .
C10 C9 H9A 109.0 . .
N1 C9 H9A 109.0 . .
C10 C9 H9B 109.0 . .
N1 C9 H9B 109.0 . .
H9A C9 H9B 107.8 . .
C9 C10 N2 111.5(4) . .
C9 C10 H10A 109.3 . .
N2 C10 H10A 109.3 . .
C9 C10 H10B 109.3 . .
N2 C10 H10B 109.3 . .
H10A C10 H10B 108.0 . .
N2 C11 C12 116.7(4) . .
N2 C11 H11A 108.1 . .
C12 C11 H11A 108.1 . .
N2 C11 H11B 108.1 . .
C12 C11 H11B 108.1 . .
H11A C11 H11B 107.3 . .
C17 C12 C13 118.5(4) . .
C17 C12 C11 120.7(4) . .
C13 C12 C11 120.3(4) . .
O2 C13 C14 119.6(4) . .
O2 C13 C12 120.3(4) . .
C14 C13 C12 120.0(4) . .
C15 C14 C13 119.6(4) . .
C15 C14 C19 121.8(4) . .
C13 C14 C19 118.6(4) . .
C14 C15 C16 122.0(4) . .
C14 C15 H15 119.0 . .
C16 C15 H15 119.0 . .
C15 C16 C17 117.7(4) . .
C15 C16 C18 120.3(5) . .
C17 C16 C18 121.9(4) . .
C16 C17 C12 122.1(4) . .
C16 C17 H17 119.0 . .
C12 C17 H17 119.0 . .
C16 C18 H18A 109.5 . .
C16 C18 H18B 109.5 . .
H18A C18 H18B 109.5 . .
C16 C18 H18C 109.5 . .
H18A C18 H18C 109.5 . .
H18B C18 H18C 109.5 . .
N3 C19 C14 111.2(4) . .
N3 C19 H19A 109.4 . .
C14 C19 H19A 109.4 . .
N3 C19 H19B 109.4 . .
C14 C19 H19B 109.4 . .
H19A C19 H19B 108.0 . .
C21 C20 N3 111.4(4) . .
C21 C20 H20A 109.4 . .
N3 C20 H20A 109.4 . .
C21 C20 H20B 109.4 . .
N3 C20 H20B 109.4 . .
H20A C20 H20B 108.0 . .
C20 C21 N4 110.7(4) . .
C20 C21 H21A 109.5 . .
N4 C21 H21A 109.5 . .
C20 C21 H21B 109.5 . .
N4 C21 H21B 109.5 . .
H21A C21 H21B 108.1 . .
N4 C22 C4 113.6(4) . .
N4 C22 H22A 108.8 . .
C4 C22 H22A 108.8 . .
N4 C22 H22B 108.8 . .
C4 C22 H22B 108.8 . .
H22A C22 H22B 107.7 . .
O4 C23 O3 125.3(5) . .
O4 C23 C24 119.5(4) . .
O3 C23 C24 115.1(4) . .
C25 C24 C29 120.0 . .
C25 C24 C23 117.7(3) . .
C29 C24 C23 122.2(3) . .
C24 C25 C26 120.0 . .
C24 C25 H25 120.0 . .
C26 C25 H25 120.0 . .
C27 C26 C25 120.0 . .
C27 C26 H26 120.0 . .
C25 C26 H26 120.0 . .
C26 C27 C28 120.0 . .
C26 C27 H27 120.0 . .
C28 C27 H27 120.0 . .
C29 C28 C27 120.0 . .
C29 C28 C30 133.2(5) . .
C27 C28 C30 106.2(5) . .
C29 C28 C30' 96.4(7) . .
C27 C28 C30' 143.6(7) . .
C30 C28 C30' 37.9(7) . .
C28 C29 C24 120.0 . .
C28 C29 H29 120.0 . .
C24 C29 H29 120.0 . .
O5' C30 C30' 59.5(12) . .
O5' C30 O5 82.8(10) . .
C30' C30 O5 133.3(12) . .
O5' C30 O6 40.0(7) . .
C30' C30 O6 21.7(9) . .
O5 C30 O6 121.1(7) . .
O5' C30 C28 146.7(11) . .
C30' C30 C28 93.2(11) . .
O5 C30 C28 129.9(7) . .
O6 C30 C28 108.9(7) . .
O6 C30' O5' 52(3) . .
O6 C30' C30 103(3) . .
O5' C30' C30 55.3(11) . .
O6 C30' O6' 92(3) . .
O5' C30' O6' 133(2) . .
C30 C30' O6' 162.3(19) . .
O6 C30' C28 133(3) . .
O5' C30' C28 101.9(15) . .
C30 C30' C28 48.9(8) . .
O6' C30' C28 125.1(14) . .
O6 C30' Zn3 37(3) . .
O5' C30' Zn3 49.0(11) . .
C30 C30' Zn3 102.0(12) . .
O6' C30' Zn3 83.8(11) . .
C28 C30' Zn3 150.6(11) . .
N6 C31 C32 111.2(4) . .
N6 C31 H31A 109.4 . .
C32 C31 H31A 109.4 . .
N6 C31 H31B 109.4 . .
C32 C31 H31B 109.4 . .
H31A C31 H31B 108.0 . .
N5 C32 C31 112.1(4) . .
N5 C32 H32A 109.2 . .
C31 C32 H32A 109.2 . .
N5 C32 H32B 109.2 . .
C31 C32 H32B 109.2 . .
H32A C32 H32B 107.9 . .
N5 C33 C34 115.3(4) . .
N5 C33 H33A 108.4 . .
C34 C33 H33A 108.4 . .
N5 C33 H33B 108.4 . .
C34 C33 H33B 108.4 . .
H33A C33 H33B 107.5 . .
C35 C34 C39 117.9(4) . .
C35 C34 C33 123.4(4) . .
C39 C34 C33 118.2(4) . .
C36 C35 C34 122.6(5) . .
C36 C35 H35 118.7 . .
C34 C35 H35 118.7 . .
C35 C36 C37 118.1(4) . .
C35 C36 C40 121.6(5) . .
C37 C36 C40 120.3(5) . .
C36 C37 C38 121.9(5) . .
C36 C37 H37 119.0 . .
C38 C37 H37 119.0 . .
C37 C38 C39 118.6(4) . .
C37 C38 C41 121.2(4) . .
C39 C38 C41 120.1(4) . .
O11 C39 C38 121.2(4) . .
O11 C39 C34 118.0(4) . .
C38 C39 C34 120.8(4) . .
C36 C40 H40A 109.5 . .
C36 C40 H40B 109.5 . .
H40A C40 H40B 109.5 . .
C36 C40 H40C 109.5 . .
H40A C40 H40C 109.5 . .
H40B C40 H40C 109.5 . .
N6 C41 C38 113.8(4) 2_756 .
N6 C41 H41A 108.8 2_756 .
C38 C41 H41A 108.8 . .
N6 C41 H41B 108.8 2_756 .
C38 C41 H41B 108.8 . .
H41A C41 H41B 107.7 . .
O8 C42 O7 125.6(4) . .
O8 C42 C43 119.8(4) . .
O7 C42 C43 114.6(4) . .
C48 C43 C44 118.8(4) . .
C48 C43 C42 120.1(4) . .
C44 C43 C42 120.9(4) . .
C45 C44 C43 120.3(4) . .
C45 C44 H44 119.8 . .
C43 C44 H44 119.8 . .
C44 C45 C46 120.2(4) . .
C44 C45 H45 119.9 . .
C46 C45 H45 119.9 . .
C45 C46 C47 120.8(4) . .
C45 C46 H46 119.6 . .
C47 C46 H46 119.6 . .
C48 C47 C46 118.2(4) . .
C48 C47 C49 120.2(4) . .
C46 C47 C49 121.6(4) . .
C47 C48 C43 121.6(4) . .
C47 C48 H48 119.2 . .
C43 C48 H48 119.2 . .
O9 C49 O10 124.6(5) . .
O9 C49 C47 119.5(5) . .
O10 C49 C47 115.8(5) . .
C51 C50 H50A 109.5 . .
C51 C50 H50B 109.5 . .
H50A C50 H50B 109.5 . .
C51 C50 H50C 109.5 . .
H50A C50 H50C 109.5 . .
H50B C50 H50C 109.5 . .
C52 C51 C56 117.4(4) . .
C52 C51 C50 121.9(4) . .
C56 C51 C50 120.7(5) . .
C51 C52 C53 122.9(4) . .
C51 C52 H52 118.6 . .
C53 C52 H52 118.6 . .
C52 C53 C54 118.3(4) . .
C52 C53 C58 120.1(4) . .
C54 C53 C58 120.4(4) . .
O12 C54 C55 118.6(4) . .
O12 C54 C53 121.6(4) . .
C55 C54 C53 119.8(4) . .
C56 C55 C54 119.4(4) . .
C56 C55 C57 122.1(4) . .
C54 C55 C57 118.3(4) . .
C55 C56 C51 122.0(4) . .
C55 C56 H56 119.0 . .
C51 C56 H56 119.0 . .
N7 C57 C55 110.5(4) . .
N7 C57 H57A 109.6 . .
C55 C57 H57A 109.6 . .
N7 C57 H57B 109.6 . .
C55 C57 H57B 109.6 . .
H57A C57 H57B 108.1 . .
N8 C58 C53 118.0(4) . .
N8 C58 H58A 107.8 . .
C53 C58 H58A 107.8 . .
N8 C58 H58B 107.8 . .
C53 C58 H58B 107.8 . .
H58A C58 H58B 107.1 . .
N7 C59 C60 109.8(4) . 2_577
N7 C59 H59A 109.7 . .
C60 C59 H59A 109.7 2_577 .
N7 C59 H59B 109.7 . .
C60 C59 H59B 109.7 2_577 .
H59A C59 H59B 108.2 . .
N8 C60 C59 110.9(4) . 2_577
N8 C60 H60A 109.5 . .
C59 C60 H60A 109.5 2_577 .
N8 C60 H60B 109.5 . .
C59 C60 H60B 109.5 2_577 .
H60A C60 H60B 108.0 . .
C5 O1 Zn1 130.3(3) . .
C5 O1 Zn2 118.3(3) . .
Zn1 O1 Zn2 103.22(13) . .
C13 O2 Zn1 131.3(3) . .
C13 O2 Zn2 123.6(3) . .
Zn1 O2 Zn2 103.90(13) . .
C23 O3 Zn2 121.2(3) . .
C30 O5 O5' 44.4(6) . .
O6 O5' C30 89.9(14) . .
O6 O5' C30' 27.5(11) . .
C30 O5' C30' 65.2(13) . .
O6 O5' O5 139.8(16) . .
C30 O5' O5 52.8(8) . .
C30' O5' O5 112.3(14) . .
O6 O5' Zn3 86.3(12) . .
C30 O5' Zn3 158.1(11) . .
C30' O5' Zn3 105.0(14) . .
O5 O5' Zn3 122.0(8) . .
C30' O6 O5' 101(3) . .
C30' O6 C30 56(3) . .
O5' O6 C30 50.2(10) . .
C30' O6 O6' 66(3) . .
O5' O6 O6' 145.8(14) . .
C30 O6 O6' 121.4(10) . .
C30' O6 Zn3 134(3) . .
O5' O6 Zn3 68.2(11) . .
C30 O6 Zn3 115.1(6) . .
O6' O6 Zn3 97.3(7) . .
C30' O6' O6 21.5(8) . .
C42 O7 Zn1 123.6(3) . .
C49 O10 Zn4 132.0(3) . .
C39 O11 Zn3 130.5(3) . 2_756
C39 O11 Zn3 121.3(3) . .
Zn3 O11 Zn3 105.14(13) 2_756 .
C54 O12 Zn4 130.0(2) . 2_577
C54 O12 Zn4 113.1(2) . .
Zn4 O12 Zn4 101.12(13) 2_577 .
C8 N1 C9 110.7(5) . .
C8 N1 Zn1 116.0(3) . .
C9 N1 Zn1 104.9(3) . .
C8 N1 H1N 114(4) . .
C9 N1 H1N 108(4) . .
Zn1 N1 H1N 102(4) . .
C11 N2 C10 114.3(4) . .
C11 N2 Zn1 115.5(3) . .
C10 N2 Zn1 104.9(3) . .
C11 N2 H2N 100(4) . .
C10 N2 H2N 112(4) . .
Zn1 N2 H2N 110(4) . .
C20 N3 C19 115.2(4) . .
C20 N3 Zn2 105.9(3) . .
C19 N3 Zn2 111.8(3) . .
C20 N3 H3N 101(3) . .
C19 N3 H3N 107(4) . .
Zn2 N3 H3N 116(4) . .
C22 N4 C21 112.0(4) . .
C22 N4 Zn2 116.6(3) . .
C21 N4 Zn2 102.4(3) . .
C22 N4 H4N 114(4) . .
C21 N4 H4N 106(4) . .
Zn2 N4 H4N 105(4) . .
C33 N5 C32 111.7(4) . .
C33 N5 Zn3 116.3(3) . .
C32 N5 Zn3 103.3(3) . .
C33 N5 H5N 116(4) . .
C32 N5 H5N 101(4) . .
Zn3 N5 H5N 106(4) . .
C41 N6 C31 112.7(4) 2_756 .
C41 N6 Zn3 113.6(3) 2_756 .
C31 N6 Zn3 105.3(3) . .
C41 N6 H6N 107(4) 2_756 .
C31 N6 H6N 109(4) . .
Zn3 N6 H6N 109(4) . .
C57 N7 C59 114.8(4) . .
C57 N7 Zn4 112.6(3) . .
C59 N7 Zn4 105.4(3) . .
C57 N7 H7N 109(3) . .
C59 N7 H7N 108(3) . .
Zn4 N7 H7N 107(3) . .
C58 N8 C60 109.3(3) . .
C58 N8 Zn4 113.9(3) . 2_577
C60 N8 Zn4 106.0(3) . 2_577
C58 N8 H8N 113(4) . .
C60 N8 H8N 107(4) . .
Zn4 N8 H8N 108(3) 2_577 .

loop_
_geom_bond_atom_site_label_1
_geom_bond_atom_site_label_2
_geom_bond_distance
_geom_bond_site_symmetry_2
Zn1 O7 1.942(3) .
Zn1 O2 2.002(3) .
Zn1 O1 2.010(3) .
Zn1 N1 2.109(4) .
Zn1 N2 2.160(4) .
Zn2 O3 1.959(3) .
Zn2 O2 2.019(3) .
Zn2 O1 2.030(3) .
Zn2 N3 2.083(4) .
Zn2 N4 2.145(4) .
Zn3 O5' 1.902(13) .
Zn3 O11 2.008(3) 2_756
Zn3 O11 2.031(3) .
Zn3 O6 2.044(8) .
Zn3 N5 2.147(4) .
Zn3 N6 2.155(4) .
Zn3 C30' 2.433(19) .
Zn4 O10 1.946(3) .
Zn4 O12 2.036(3) 2_577
Zn4 O12 2.040(3) .
Zn4 N8 2.082(4) 2_577
Zn4 N7 2.181(4) .
Zn4 Zn4 3.1478(12) 2_577
C1 C2 1.523(7) .
C1 H1A 0.9600 .
C1 H1B 0.9600 .
C1 H1C 0.9600 .
C2 C3 1.376(8) .
C2 C7 1.395(8) .
C3 C4 1.386(7) .
C3 H3 0.9300 .
C4 C5 1.402(7) .
C4 C22 1.489(7) .
C5 O1 1.338(5) .
C5 C6 1.393(6) .
C6 C7 1.402(7) .
C6 C8 1.498(7) .
C7 H7 0.9300 .
C8 N1 1.473(6) .
C8 H8A 0.9700 .
C8 H8B 0.9700 .
C9 C10 1.457(8) .
C9 N1 1.486(7) .
C9 H9A 0.9700 .
C9 H9B 0.9700 .
C10 N2 1.477(6) .
C10 H10A 0.9700 .
C10 H10B 0.9700 .
C11 N2 1.459(6) .
C11 C12 1.518(6) .
C11 H11A 0.9700 .
C11 H11B 0.9700 .
C12 C17 1.395(6) .
C12 C13 1.396(6) .
C13 O2 1.331(5) .
C13 C14 1.392(6) .
C14 C15 1.377(6) .
C14 C19 1.515(6) .
C15 C16 1.383(6) .
C15 H15 0.9300 .
C16 C17 1.387(6) .
C16 C18 1.521(6) .
C17 H17 0.9300 .
C18 H18A 0.9600 .
C18 H18B 0.9600 .
C18 H18C 0.9600 .
C19 N3 1.482(6) .
C19 H19A 0.9700 .
C19 H19B 0.9700 .
C20 C21 1.475(7) .
C20 N3 1.479(6) .
C20 H20A 0.9700 .
C20 H20B 0.9700 .
C21 N4 1.490(6) .
C21 H21A 0.9700 .
C21 H21B 0.9700 .
C22 N4 1.480(6) .
C22 H22A 0.9700 .
C22 H22B 0.9700 .
C23 O4 1.231(5) .
C23 O3 1.255(6) .
C23 C24 1.512(5) .
C24 C25 1.3900 .
C24 C29 1.3900 .
C25 C26 1.3900 .
C25 H25 0.9300 .
C26 C27 1.3900 .
C26 H26 0.9300 .
C27 C28 1.3900 .
C27 H27 0.9300 .
C28 C29 1.3900 .
C28 C30 1.428(7) .
C28 C30' 1.893(19) .
C29 H29 0.9300 .
C30 O5' 1.055(14) .
C30 C30' 1.16(2) .
C30 O5 1.202(8) .
C30 O6 1.374(10) .
C30' O6 0.520(17) .
C30' O5' 1.10(2) .
C30' O6' 1.30(2) .
C31 N6 1.478(6) .
C31 C32 1.497(7) .
C31 H31A 0.9700 .
C31 H31B 0.9700 .
C32 N5 1.482(6) .
C32 H32A 0.9700 .
C32 H32B 0.9700 .
C33 N5 1.479(6) .
C33 C34 1.485(6) .
C33 H33A 0.9700 .
C33 H33B 0.9700 .
C34 C35 1.389(6) .
C34 C39 1.408(6) .
C35 C36 1.378(7) .
C35 H35 0.9300 .
C36 C37 1.387(7) .
C36 C40 1.519(6) .
C37 C38 1.391(6) .
C37 H37 0.9300 .
C38 C39 1.394(6) .
C38 C41 1.513(6) .
C39 O11 1.335(5) .
C40 H40A 0.9600 .
C40 H40B 0.9600 .
C40 H40C 0.9600 .
C41 N6 1.471(6) 2_756
C41 H41A 0.9700 .
C41 H41B 0.9700 .
C42 O8 1.232(5) .
C42 O7 1.275(5) .
C42 C43 1.506(6) .
C43 C48 1.389(6) .
C43 C44 1.391(6) .
C44 C45 1.378(6) .
C44 H44 0.9300 .
C45 C46 1.380(6) .
C45 H45 0.9300 .
C46 C47 1.393(6) .
C46 H46 0.9300 .
C47 C48 1.388(6) .
C47 C49 1.500(6) .
C48 H48 0.9300 .
C49 O9 1.220(6) .
C49 O10 1.248(6) .
C50 C51 1.516(7) .
C50 H50A 0.9600 .
C50 H50B 0.9600 .
C50 H50C 0.9600 .
C51 C52 1.385(6) .
C51 C56 1.388(6) .
C52 C53 1.388(6) .
C52 H52 0.9300 .
C53 C54 1.406(6) .
C53 C58 1.502(6) .
C54 O12 1.338(5) .
C54 C55 1.398(6) .
C55 C56 1.386(6) .
C55 C57 1.502(6) .
C56 H56 0.9300 .
C57 N7 1.476(6) .
C57 H57A 0.9700 .
C57 H57B 0.9700 .
C58 N8 1.475(5) .
C58 H58A 0.9700 .
C58 H58B 0.9700 .
C59 N7 1.478(6) .
C59 C60 1.495(6) 2_577
C59 H59A 0.9700 .
C59 H59B 0.9700 .
C60 N8 1.488(6) .
C60 C59 1.495(6) 2_577
C60 H60A 0.9700 .
C60 H60B 0.9700 .
O5 O5' 1.497(14) .
O5' O6 0.883(13) .
O6 O6' 1.418(16) .
O11 Zn3 2.008(3) 2_756
O12 Zn4 2.036(3) 2_577
N1 H1N 0.86(4) .
N2 H2N 0.88(4) .
N3 H3N 0.87(4) .
N4 H4N 0.85(4) .
N5 H5N 0.84(4) .
N6 C41 1.471(6) 2_756
N6 H6N 0.91(4) .
N7 H7N 0.87(4) .
N8 Zn4 2.082(4) 2_577
N8 H8N 0.84(3) .

loop_
_geom_hbond_atom_site_label_D
_geom_hbond_atom_site_label_H
_geom_hbond_atom_site_label_A
_geom_hbond_distance_DH
_geom_hbond_distance_HA
_geom_hbond_distance_DA
_geom_hbond_angle_DHA
_geom_hbond_site_symmetry_A
N1 H1N O8 0.86(4) 2.52(5) 3.198(6) 136(5) .
N3 H3N O9 0.87(4) 2.14(5) 2.827(6) 135(5) 2_667
N5 H5N O8 0.84(4) 2.29(4) 2.995(5) 142(5) 1_545
N6 H6N O5 0.91(4) 2.53(5) 3.080(7) 119(4) .
N8 H8N O4 0.84(3) 2.16(4) 2.939(5) 155(5) 1_465

loop_
_geom_torsion_atom_site_label_1
_geom_torsion_atom_site_label_2
_geom_torsion_atom_site_label_3
_geom_torsion_atom_site_label_4
_geom_torsion
_geom_torsion_site_symmetry_1
_geom_torsion_site_symmetry_4
C7 C2 C3 C4 -3.1(9) . .
C1 C2 C3 C4 177.4(6) . .
C2 C3 C4 C5 -0.9(9) . .
C2 C3 C4 C22 -179.8(6) . .
C3 C4 C5 O1 -176.6(5) . .
C22 C4 C5 O1 2.4(7) . .
C3 C4 C5 C6 6.4(7) . .
C22 C4 C5 C6 -174.6(5) . .
O1 C5 C6 C7 175.5(4) . .
C4 C5 C6 C7 -7.6(7) . .
O1 C5 C6 C8 -15.3(7) . .
C4 C5 C6 C8 161.6(5) . .
C3 C2 C7 C6 1.8(9) . .
C1 C2 C7 C6 -178.7(6) . .
C5 C6 C7 C2 3.5(8) . .
C8 C6 C7 C2 -165.5(5) . .
C5 C6 C8 N1 58.1(7) . .
C7 C6 C8 N1 -133.1(5) . .
N1 C9 C10 N2 -54.7(7) . .
N2 C11 C12 C17 134.4(5) . .
N2 C11 C12 C13 -53.9(6) . .
C17 C12 C13 O2 179.1(4) . .
C11 C12 C13 O2 7.3(7) . .
C17 C12 C13 C14 1.7(7) . .
C11 C12 C13 C14 -170.2(4) . .
O2 C13 C14 C15 -178.8(4) . .
C12 C13 C14 C15 -1.3(7) . .
O2 C13 C14 C19 1.4(6) . .
C12 C13 C14 C19 178.8(4) . .
C13 C14 C15 C16 -0.1(7) . .
C19 C14 C15 C16 179.7(4) . .
C14 C15 C16 C17 1.1(7) . .
C14 C15 C16 C18 178.9(5) . .
C15 C16 C17 C12 -0.7(7) . .
C18 C16 C17 C12 -178.5(5) . .
C13 C12 C17 C16 -0.6(7) . .
C11 C12 C17 C16 171.2(5) . .
C15 C14 C19 N3 118.2(5) . .
C13 C14 C19 N3 -61.9(6) . .
N3 C20 C21 N4 -57.2(6) . .
C3 C4 C22 N4 -123.9(5) . .
C5 C4 C22 N4 57.2(7) . .
O4 C23 C24 C25 159.1(4) . .
O3 C23 C24 C25 -20.6(5) . .
O4 C23 C24 C29 -16.7(5) . .
O3 C23 C24 C29 163.7(3) . .
C29 C24 C25 C26 0.0 . .
C23 C24 C25 C26 -175.8(3) . .
C24 C25 C26 C27 0.0 . .
C25 C26 C27 C28 0.0 . .
C26 C27 C28 C29 0.0 . .
C26 C27 C28 C30 -172.1(4) . .
C26 C27 C28 C30' -179.7(10) . .
C27 C28 C29 C24 0.0 . .
C30 C28 C29 C24 169.6(5) . .
C30' C28 C29 C24 179.8(6) . .
C25 C24 C29 C28 0.0 . .
C23 C24 C29 C28 175.6(3) . .
C29 C28 C30 O5' 50(2) . .
C27 C28 C30 O5' -139.7(18) . .
C30' C28 C30 O5' 32.9(18) . .
C29 C28 C30 C30' 16.7(12) . .
C27 C28 C30 C30' -172.6(10) . .
C29 C28 C30 O5 -143.7(7) . .
C27 C28 C30 O5 26.9(9) . .
C30' C28 C30 O5 -160.4(15) . .
C29 C28 C30 O6 32.1(8) . .
C27 C28 C30 O6 -157.3(6) . .
C30' C28 C30 O6 15.3(11) . .
O5' C30 C30' O6 -22(3) . .
O5 C30 C30' O6 -63(4) . .
C28 C30 C30' O6 137(3) . .
O5 C30 C30' O5' -41.0(17) . .
O6 C30 C30' O5' 22(3) . .
C28 C30 C30' O5' 159.7(11) . .
O5' C30 C30' O6' 124(7) . .
O5 C30 C30' O6' 83(7) . .
O6 C30 C30' O6' 146(9) . .
C28 C30 C30' O6' -77(7) . .
O5' C30 C30' C28 -159.7(11) . .
O5 C30 C30' C28 159.3(15) . .
O6 C30 C30' C28 -137(3) . .
O5' C30 C30' Zn3 15.9(9) . .
O5 C30 C30' Zn3 -25.1(18) . .
O6 C30 C30' Zn3 38(3) . .
C28 C30 C30' Zn3 175.6(7) . .
C29 C28 C30' O6 127(5) . .
C27 C28 C30' O6 -53(5) . .
C30 C28 C30' O6 -65(4) . .
C29 C28 C30' O5' 175.3(13) . .
C27 C28 C30' O5' -5(2) . .
C30 C28 C30' O5' -16.9(10) . .
C29 C28 C30' C30 -167.8(8) . .
C27 C28 C30' C30 12.0(16) . .
C29 C28 C30' O6' -9.0(17) . .
C27 C28 C30' O6' 170.8(11) . .
C30 C28 C30' O6' 159(2) . .
C29 C28 C30' Zn3 -176.5(19) . .
C27 C28 C30' Zn3 3(3) . .
C30 C28 C30' Zn3 -8.7(13) . .
O5' Zn3 C30' O6 78(4) . .
O11 Zn3 C30' O6 -148(4) 2_756 .
O11 Zn3 C30' O6 -71(4) . .
N5 Zn3 C30' O6 21(5) . .
N6 Zn3 C30' O6 121(4) . .
O11 Zn3 C30' O5' 134.6(12) 2_756 .
O11 Zn3 C30' O5' -149.1(12) . .
O6 Zn3 C30' O5' -78(4) . .
N5 Zn3 C30' O5' -56.1(14) . .
N6 Zn3 C30' O5' 43.1(14) . .
O5' Zn3 C30' C30 -17.4(10) . .
O11 Zn3 C30' C30 117.2(11) 2_756 .
O11 Zn3 C30' C30 -166.5(10) . .
O6 Zn3 C30' C30 -95(5) . .
N5 Zn3 C30' C30 -73.5(12) . .
N6 Zn3 C30' C30 25.8(13) . .
O5' Zn3 C30' O6' 180(2) . .
O11 Zn3 C30' O6' -45.8(11) 2_756 .
O11 Zn3 C30' O6' 30.5(11) . .
O6 Zn3 C30' O6' 102(5) . .
N5 Zn3 C30' O6' 123.4(10) . .
N6 Zn3 C30' O6' -137.3(9) . .
O5' Zn3 C30' C28 -10.7(14) . .
O11 Zn3 C30' C28 123.9(19) 2_756 .
O11 Zn3 C30' C28 -159.8(19) . .
O6 Zn3 C30' C28 -88(5) . .
N5 Zn3 C30' C28 -67(2) . .
N6 Zn3 C30' C28 32(2) . .
N6 C31 C32 N5 56.5(6) . .
N5 C33 C34 C35 127.4(5) . .
N5 C33 C34 C39 -60.7(6) . .
C39 C34 C35 C36 -0.5(7) . .
C33 C34 C35 C36 171.4(5) . .
C34 C35 C36 C37 0.9(7) . .
C34 C35 C36 C40 -178.9(5) . .
C35 C36 C37 C38 0.0(7) . .
C40 C36 C37 C38 179.8(4) . .
C36 C37 C38 C39 -1.2(7) . .
C36 C37 C38 C41 174.8(4) . .
C37 C38 C39 O11 -178.8(4) . .
C41 C38 C39 O11 5.1(7) . .
C37 C38 C39 C34 1.6(7) . .
C41 C38 C39 C34 -174.5(4) . .
C35 C34 C39 O11 179.7(4) . .
C33 C34 C39 O11 7.3(6) . .
C35 C34 C39 C38 -0.8(7) . .
C33 C34 C39 C38 -173.1(4) . .
C37 C38 C41 N6 128.4(5) . 2_756
C39 C38 C41 N6 -55.6(6) . 2_756
O8 C42 C43 C48 154.7(4) . .
O7 C42 C43 C48 -22.5(6) . .
O8 C42 C43 C44 -20.9(6) . .
O7 C42 C43 C44 161.9(4) . .
C48 C43 C44 C45 0.6(6) . .
C42 C43 C44 C45 176.3(4) . .
C43 C44 C45 C46 -1.2(7) . .
C44 C45 C46 C47 0.1(7) . .
C45 C46 C47 C48 1.5(6) . .
C45 C46 C47 C49 -175.1(4) . .
C46 C47 C48 C43 -2.1(6) . .
C49 C47 C48 C43 174.5(4) . .
C44 C43 C48 C47 1.1(6) . .
C42 C43 C48 C47 -174.6(4) . .
C48 C47 C49 O9 3.6(7) . .
C46 C47 C49 O9 -179.8(5) . .
C48 C47 C49 O10 -174.0(4) . .
C46 C47 C49 O10 2.5(7) . .
C56 C51 C52 C53 0.8(7) . .
C50 C51 C52 C53 179.1(5) . .
C51 C52 C53 C54 2.3(7) . .
C51 C52 C53 C58 -165.2(4) . .
C52 C53 C54 O12 178.9(4) . .
C58 C53 C54 O12 -13.6(6) . .
C52 C53 C54 C55 -4.4(6) . .
C58 C53 C54 C55 163.1(4) . .
O12 C54 C55 C56 -179.8(4) . .
C53 C54 C55 C56 3.4(6) . .
O12 C54 C55 C57 5.3(6) . .
C53 C54 C55 C57 -171.5(4) . .
C54 C55 C56 C51 -0.1(7) . .
C57 C55 C56 C51 174.6(4) . .
C52 C51 C56 C55 -2.0(7) . .
C50 C51 C56 C55 179.8(5) . .
C56 C55 C57 N7 -112.0(5) . .
C54 C55 C57 N7 62.8(5) . .
C52 C53 C58 N8 -137.3(4) . .
C54 C53 C58 N8 55.4(6) . .
C6 C5 O1 Zn1 -27.9(6) . .
C4 C5 O1 Zn1 155.2(4) . .
C6 C5 O1 Zn2 115.0(4) . .
C4 C5 O1 Zn2 -62.0(5) . .
O7 Zn1 O1 C5 -92.8(4) . .
O2 Zn1 O1 C5 160.0(4) . .
N1 Zn1 O1 C5 25.3(4) . .
N2 Zn1 O1 C5 102.2(4) . .
O7 Zn1 O1 Zn2 120.34(15) . .
O2 Zn1 O1 Zn2 13.12(13) . .
N1 Zn1 O1 Zn2 -121.58(17) . .
N2 Zn1 O1 Zn2 -44.7(3) . .
O3 Zn2 O1 C5 -66.5(3) . .
O2 Zn2 O1 C5 -164.8(3) . .
N3 Zn2 O1 C5 127.4(3) . .
N4 Zn2 O1 C5 51.2(3) . .
O3 Zn2 O1 Zn1 85.27(17) . .
O2 Zn2 O1 Zn1 -13.06(13) . .
N3 Zn2 O1 Zn1 -80.9(3) . .
N4 Zn2 O1 Zn1 -157.06(17) . .
C14 C13 O2 Zn1 -148.4(3) . .
C12 C13 O2 Zn1 34.2(6) . .
C14 C13 O2 Zn2 46.4(5) . .
C12 C13 O2 Zn2 -131.0(4) . .
O7 Zn1 O2 C13 71.8(4) . .
O1 Zn1 O2 C13 179.5(4) . .
N1 Zn1 O2 C13 -105.8(4) . .
N2 Zn1 O2 C13 -25.6(4) . .
O7 Zn1 O2 Zn2 -120.89(16) . .
O1 Zn1 O2 Zn2 -13.23(13) . .
N1 Zn1 O2 Zn2 61.5(2) . .
N2 Zn1 O2 Zn2 141.73(17) . .
O3 Zn2 O2 C13 80.7(3) . .
O1 Zn2 O2 C13 -178.3(4) . .
N3 Zn2 O2 C13 -31.8(3) . .
N4 Zn2 O2 C13 -114.4(4) . .
O3 Zn2 O2 Zn1 -87.86(17) . .
O1 Zn2 O2 Zn1 13.15(13) . .
N3 Zn2 O2 Zn1 159.64(17) . .
N4 Zn2 O2 Zn1 77.0(2) . .
O4 C23 O3 Zn2 -11.6(7) . .
C24 C23 O3 Zn2 168.0(3) . .
O2 Zn2 O3 C23 -157.5(4) . .
O1 Zn2 O3 C23 125.8(4) . .
N3 Zn2 O3 C23 -63.1(4) . .
N4 Zn2 O3 C23 33.6(5) . .
C30' C30 O5 O5' 34.7(15) . .
O6 C30 O5 O5' 12.1(9) . .
C28 C30 O5 O5' -172.7(13) . .
C30' C30 O5' O6 12.6(16) . .
O5 C30 O5' O6 163.8(12) . .
C28 C30 O5' O6 -26(2) . .
O5 C30 O5' C30' 151.2(13) . .
O6 C30 O5' C30' -12.6(16) . .
C28 C30 O5' C30' -39(2) . .
C30' C30 O5' O5 -151.2(13) . .
O6 C30 O5' O5 -163.8(12) . .
C28 C30 O5' O5 169.7(19) . .
C30' C30 O5' Zn3 -67(3) . .
O5 C30 O5' Zn3 84(3) . .
O6 C30 O5' Zn3 -80(3) . .
C28 C30 O5' Zn3 -106(3) . .
C30 C30' O5' O6 -152(4) . .
O6' C30' O5' O6 48(3) . .
C28 C30' O5' O6 -136(4) . .
Zn3 C30' O5' O6 49(3) . .
O6 C30' O5' C30 152(4) . .
O6' C30' O5' C30 -160(3) . .
C28 C30' O5' C30 15.5(8) . .
Zn3 C30' O5' C30 -159.2(12) . .
O6 C30' O5' O5 176(3) . .
C30 C30' O5' O5 24.5(11) . .
O6' C30' O5' O5 -135(2) . .
C28 C30' O5' O5 40.0(15) . .
Zn3 C30' O5' O5 -134.7(14) . .
O6 C30' O5' Zn3 -49(3) . .
C30 C30' O5' Zn3 159.2(12) . .
O6' C30' O5' Zn3 -1(3) . .
C28 C30' O5' Zn3 174.6(7) . .
C30 O5 O5' O6 -25.6(19) . .
C30 O5 O5' C30' -28.2(14) . .
C30 O5 O5' Zn3 -154.1(13) . .
O11 Zn3 O5' O6 -71.8(12) 2_756 .
O11 Zn3 O5' O6 17.3(13) . .
N5 Zn3 O5' O6 111.6(11) . .
N6 Zn3 O5' O6 -162.3(11) . .
C30' Zn3 O5' O6 -20.4(13) . .
O11 Zn3 O5' C30 9(4) 2_756 .
O11 Zn3 O5' C30 98(3) . .
O6 Zn3 O5' C30 80(3) . .
N5 Zn3 O5' C30 -168(3) . .
N6 Zn3 O5' C30 -82(3) . .
C30' Zn3 O5' C30 60(3) . .
O11 Zn3 O5' C30' -51.4(14) 2_756 .
O11 Zn3 O5' C30' 37.8(14) . .
O6 Zn3 O5' C30' 20.4(13) . .
N5 Zn3 O5' C30' 132.1(12) . .
N6 Zn3 O5' C30' -141.9(13) . .
O11 Zn3 O5' O5 77.7(9) 2_756 .
O11 Zn3 O5' O5 166.9(6) . .
O6 Zn3 O5' O5 149.6(18) . .
N5 Zn3 O5' O5 -98.8(9) . .
N6 Zn3 O5' O5 -12.7(9) . .
C30' Zn3 O5' O5 129.1(17) . .
C30 C30' O6 O5' 23(3) . .
O6' C30' O6 O5' -146.7(14) . .
C28 C30' O6 O5' 68(4) . .
Zn3 C30' O6 O5' -70(3) . .
O5' C30' O6 C30 -23(3) . .
O6' C30' O6 C30 -170(3) . .
C28 C30' O6 C30 44(3) . .
Zn3 C30' O6 C30 -93(4) . .
O5' C30' O6 O6' 146.7(14) . .
C30 C30' O6 O6' 170(3) . .
C28 C30' O6 O6' -146(5) . .
Zn3 C30' O6 O6' 77(4) . .
O5' C30' O6 Zn3 70(3) . .
C30 C30' O6 Zn3 93(4) . .
O6' C30' O6 Zn3 -77(4) . .
C28 C30' O6 Zn3 138(3) . .
C30 O5' O6 C30' -25(3) . .
O5 O5' O6 C30' -5(4) . .
Zn3 O5' O6 C30' 133(3) . .
C30' O5' O6 C30 25(3) . .
O5 O5' O6 C30 20.1(14) . .
Zn3 O5' O6 C30 158.4(11) . .
C30 O5' O6 O6' -89(3) . .
C30' O5' O6 O6' -63(4) . .
O5 O5' O6 O6' -69(3) . .
Zn3 O5' O6 O6' 70(3) . .
C30 O5' O6 Zn3 -158.4(11) . .
C30' O5' O6 Zn3 -133(3) . .
O5 O5' O6 Zn3 -138(2) . .
O5' C30 O6 C30' 149(4) . .
O5 C30 O6 C30' 131(3) . .
C28 C30 O6 C30' -46(3) . .
C30' C30 O6 O5' -149(4) . .
O5 C30 O6 O5' -18.8(15) . .
C28 C30 O6 O5' 165.0(14) . .
O5' C30 O6 O6' 138.9(17) . .
C30' C30 O6 O6' -11(3) . .
O5 C30 O6 O6' 120.1(11) . .
C28 C30 O6 O6' -56.1(11) . .
O5' C30 O6 Zn3 22.1(12) . .
C30' C30 O6 Zn3 -127(4) . .
O5 C30 O6 Zn3 3.3(11) . .
C28 C30 O6 Zn3 -172.9(5) . .
O5' Zn3 O6 C30' -84(4) . .
O11 Zn3 O6 C30' 33(4) 2_756 .
O11 Zn3 O6 C30' 110(4) . .
N5 Zn3 O6 C30' -160(4) . .
N6 Zn3 O6 C30' -63(4) . .
O11 Zn3 O6 O5' 117.2(11) 2_756 .
O11 Zn3 O6 O5' -165.7(11) . .
N5 Zn3 O6 O5' -76.0(12) . .
N6 Zn3 O6 O5' 20.5(13) . .
C30' Zn3 O6 O5' 84(4) . .
O5' Zn3 O6 C30 -18.2(10) . .
O11 Zn3 O6 C30 99.0(7) 2_756 .
O11 Zn3 O6 C30 176.2(6) . .
N5 Zn3 O6 C30 -94.2(7) . .
N6 Zn3 O6 C30 2.3(8) . .
C30' Zn3 O6 C30 66(4) . .
O5' Zn3 O6 O6' -147.9(15) . .
O11 Zn3 O6 O6' -30.7(7) 2_756 .
O11 Zn3 O6 O6' 46.4(7) . .
N5 Zn3 O6 O6' 136.0(7) . .
N6 Zn3 O6 O6' -127.4(7) . .
C30' Zn3 O6 O6' -64(4) . .
O5' C30' O6' O6 -36(2) . .
C30 C30' O6' O6 -147(9) . .
C28 C30' O6' O6 150(4) . .
Zn3 C30' O6' O6 -36(3) . .
O5' O6 O6' C30' 74(4) . .
C30 O6 O6' C30' 10(3) . .
Zn3 O6 O6' C30' 135(3) . .
O8 C42 O7 Zn1 -16.3(7) . .
C43 C42 O7 Zn1 160.7(3) . .
O2 Zn1 O7 C42 -173.1(3) . .
O1 Zn1 O7 C42 105.0(4) . .
N1 Zn1 O7 C42 5.0(4) . .
N2 Zn1 O7 C42 -82.5(4) . .
O9 C49 O10 Zn4 -28.8(8) . .
C47 C49 O10 Zn4 148.7(4) . .
O12 Zn4 O10 C49 -44.5(5) 2_577 .
O12 Zn4 O10 C49 -125.5(5) . .
N8 Zn4 O10 C49 65.7(5) 2_577 .
N7 Zn4 O10 C49 146.8(5) . .
Zn4 Zn4 O10 C49 -85.6(5) 2_577 .
C38 C39 O11 Zn3 32.2(7) . 2_756
C34 C39 O11 Zn3 -148.2(3) . 2_756
C38 C39 O11 Zn3 -125.2(4) . .
C34 C39 O11 Zn3 54.4(5) . .
O5' Zn3 O11 C39 51.5(6) . .
O11 Zn3 O11 C39 162.4(5) 2_756 .
O6 Zn3 O11 C39 59.0(5) . .
N5 Zn3 O11 C39 -51.8(4) . .
N6 Zn3 O11 C39 -129.1(4) . .
C30' Zn3 O11 C39 67.5(6) . .
O5' Zn3 O11 Zn3 -110.9(5) . 2_756
O11 Zn3 O11 Zn3 0.0 2_756 2_756
O6 Zn3 O11 Zn3 -103.4(3) . 2_756
N5 Zn3 O11 Zn3 145.82(19) . 2_756
N6 Zn3 O11 Zn3 68.6(3) . 2_756
C30' Zn3 O11 Zn3 -94.9(5) . 2_756
C55 C54 O12 Zn4 165.2(3) . 2_577
C53 C54 O12 Zn4 -18.1(6) . 2_577
C55 C54 O12 Zn4 -65.6(4) . .
C53 C54 O12 Zn4 111.1(4) . .
O10 Zn4 O12 C54 -38.4(3) . .
O12 Zn4 O12 C54 -142.7(3) 2_577 .
N8 Zn4 O12 C54 132.9(3) 2_577 .
N7 Zn4 O12 C54 51.6(3) . .
Zn4 Zn4 O12 C54 -142.7(3) 2_577 .
O10 Zn4 O12 Zn4 104.34(15) . 2_577
O12 Zn4 O12 Zn4 0.0 2_577 2_577
N8 Zn4 O12 Zn4 -84.40(17) 2_577 2_577
N7 Zn4 O12 Zn4 -165.69(14) . 2_577
C6 C8 N1 C9 -171.2(4) . .
C6 C8 N1 Zn1 -51.9(6) . .
C10 C9 N1 C8 165.8(5) . .
C10 C9 N1 Zn1 40.0(6) . .
O7 Zn1 N1 C8 127.7(4) . .
O2 Zn1 N1 C8 -54.8(4) . .
O1 Zn1 N1 C8 14.2(4) . .
N2 Zn1 N1 C8 -136.5(4) . .
O7 Zn1 N1 C9 -109.9(4) . .
O2 Zn1 N1 C9 67.6(4) . .
O1 Zn1 N1 C9 136.6(4) . .
N2 Zn1 N1 C9 -14.1(4) . .
C12 C11 N2 C10 176.0(4) . .
C12 C11 N2 Zn1 54.2(5) . .
C9 C10 N2 C11 -90.3(6) . .
C9 C10 N2 Zn1 37.2(6) . .
O7 Zn1 N2 C11 -129.1(4) . .
O2 Zn1 N2 C11 -18.2(4) . .
O1 Zn1 N2 C11 36.8(5) . .
N1 Zn1 N2 C11 114.9(4) . .
O7 Zn1 N2 C10 104.2(4) . .
O2 Zn1 N2 C10 -144.9(4) . .
O1 Zn1 N2 C10 -89.9(4) . .
N1 Zn1 N2 C10 -11.7(4) . .
C21 C20 N3 C19 -87.3(5) . .
C21 C20 N3 Zn2 36.8(5) . .
C14 C19 N3 C20 -173.5(4) . .
C14 C19 N3 Zn2 65.5(4) . .
O3 Zn2 N3 C20 109.0(3) . .
O2 Zn2 N3 C20 -148.7(3) . .
O1 Zn2 N3 C20 -85.5(4) . .
N4 Zn2 N3 C20 -9.2(3) . .
O3 Zn2 N3 C19 -124.7(3) . .
O2 Zn2 N3 C19 -22.5(3) . .
O1 Zn2 N3 C19 40.7(4) . .
N4 Zn2 N3 C19 117.0(3) . .
C4 C22 N4 C21 -168.6(4) . .
C4 C22 N4 Zn2 -51.1(5) . .
C20 C21 N4 C22 169.3(4) . .
C20 C21 N4 Zn2 43.6(5) . .
O3 Zn2 N4 C22 106.8(4) . .
O2 Zn2 N4 C22 -56.4(4) . .
O1 Zn2 N4 C22 3.8(4) . .
N3 Zn2 N4 C22 -140.7(4) . .
O3 Zn2 N4 C21 -130.6(3) . .
O2 Zn2 N4 C21 66.2(4) . .
O1 Zn2 N4 C21 126.4(3) . .
N3 Zn2 N4 C21 -18.1(3) . .
C34 C33 N5 C32 164.7(4) . .
C34 C33 N5 Zn3 46.5(5) . .
C31 C32 N5 C33 -168.9(4) . .
C31 C32 N5 Zn3 -43.2(5) . .
O5' Zn3 N5 C33 -124.5(5) . .
O11 Zn3 N5 C33 60.4(4) 2_756 .
O11 Zn3 N5 C33 0.9(3) . .
O6 Zn3 N5 C33 -99.1(4) . .
N6 Zn3 N5 C33 140.2(3) . .
C30' Zn3 N5 C33 -102.6(6) . .
O5' Zn3 N5 C32 112.7(5) . .
O11 Zn3 N5 C32 -62.3(4) 2_756 .
O11 Zn3 N5 C32 -121.8(3) . .
O6 Zn3 N5 C32 138.2(4) . .
N6 Zn3 N5 C32 17.5(3) . .
C30' Zn3 N5 C32 134.7(6) . .
C32 C31 N6 C41 88.5(5) . 2_756
C32 C31 N6 Zn3 -35.9(5) . .
O5' Zn3 N6 C41 142.9(5) . 2_756
O11 Zn3 N6 C41 27.4(3) 2_756 2_756
O11 Zn3 N6 C41 -36.7(4) . 2_756
O6 Zn3 N6 C41 134.2(4) . 2_756
N5 Zn3 N6 C41 -114.3(3) . 2_756
C30' Zn3 N6 C41 125.4(6) . 2_756
O5' Zn3 N6 C31 -93.3(5) . .
O11 Zn3 N6 C31 151.2(3) 2_756 .
O11 Zn3 N6 C31 87.2(4) . .
O6 Zn3 N6 C31 -102.0(4) . .
N5 Zn3 N6 C31 9.5(3) . .
C30' Zn3 N6 C31 -110.8(6) . .
C55 C57 N7 C59 -177.6(4) . .
C55 C57 N7 Zn4 -57.0(4) . .
C60 C59 N7 C57 87.2(5) 2_577 .
C60 C59 N7 Zn4 -37.2(4) 2_577 .
O10 Zn4 N7 C57 106.7(3) . .
O12 Zn4 N7 C57 -39.3(5) 2_577 .
O12 Zn4 N7 C57 7.1(3) . .
N8 Zn4 N7 C57 -115.0(3) 2_577 .
Zn4 Zn4 N7 C57 -4.0(3) 2_577 .
O10 Zn4 N7 C59 -127.5(3) . .
O12 Zn4 N7 C59 86.5(5) 2_577 .
O12 Zn4 N7 C59 132.9(3) . .
N8 Zn4 N7 C59 10.8(3) 2_577 .
Zn4 Zn4 N7 C59 121.8(3) 2_577 .
C53 C58 N8 C60 -175.1(4) . .
C53 C58 N8 Zn4 -56.8(5) . 2_577
C59 C60 N8 C58 166.8(4) 2_577 .
C59 C60 N8 Zn4 43.7(4) 2_577 2_577
